data_7215287
loop_
_publ_author_name
'Singh, Udai P.'
'Narang, Shikha'
'Pachfule, Pradip'
'Banerjee, Rahul'

_publ_section_title
;
 Variation of CO2 adsorption in isostructural Cd(ii)/Co(ii) based MOFs by
 anion modulation
;
_journal_issue 23
_journal_name_full CrystEngComm
_journal_page_first 5012
_journal_paper_doi 10.1039/c4ce00058g
_journal_volume 16
_journal_year 2014
_chemical_formula_moiety 'C46 H38 Cd N8 O10'
_chemical_formula_sum 'C46 H38 Cd N8 O10'
_chemical_formula_weight 975.25
_chemical_name_systematic
; 
 ? 
;
_space_group_IT_number 15
_symmetry_cell_setting monoclinic
_symmetry_space_group_name_Hall '-C 2yc'
_symmetry_space_group_name_H-M 'C 1 2/c 1'
_atom_sites_solution_hydrogens geom
_atom_sites_solution_primary direct
_atom_sites_solution_secondary difmap
_audit_creation_method SHELXL-97
_cell_angle_alpha 90.00
_cell_angle_beta 114.5710(10)
_cell_angle_gamma 90.00
_cell_formula_units_Z 4
_cell_length_a 24.6035(5)
_cell_length_b 11.9649(3)
_cell_length_c 18.4269(4)
_cell_measurement_reflns_used 156
_cell_measurement_temperature 100
_cell_measurement_theta_max 26.42
_cell_measurement_theta_min 1.82
_cell_volume 4933.3(2)
_computing_cell_refinement 'Bruker kappa Apex'
_computing_data_collection 'Bruker kappa Apex'
_computing_data_reduction 'Bruker SAINT'
_computing_molecular_graphics 'Bruker XSHELL'
_computing_publication_material 'Bruker XSHELL'
_computing_structure_refinement 'SHELXL-97 (Sheldrick, 2008)'
_computing_structure_solution 'SHELXS-97 (Sheldrick, 2008)'
_diffrn_ambient_temperature 100
_diffrn_measured_fraction_theta_full 0.993
_diffrn_measured_fraction_theta_max 0.993
_diffrn_measurement_device_type 'CCD area detector'
_diffrn_measurement_method 'phi and omega scans'
_diffrn_radiation_monochromator graphite
_diffrn_radiation_source 'fine-focus sealed tube'
_diffrn_radiation_type MoK\a
_diffrn_radiation_wavelength 0.71073
_diffrn_reflns_av_R_equivalents 0.0270
_diffrn_reflns_av_sigmaI/netI 0.0185
_diffrn_reflns_limit_h_max 30
_diffrn_reflns_limit_h_min -30
_diffrn_reflns_limit_k_max 14
_diffrn_reflns_limit_k_min -14
_diffrn_reflns_limit_l_max 22
_diffrn_reflns_limit_l_min -20
_diffrn_reflns_number 41014
_diffrn_reflns_theta_full 26.42
_diffrn_reflns_theta_max 26.42
_diffrn_reflns_theta_min 1.82
_exptl_absorpt_coefficient_mu 0.504
_exptl_absorpt_correction_T_max 0.941
_exptl_absorpt_correction_T_min 0.897
_exptl_absorpt_correction_type multi-scan
_exptl_absorpt_process_details '(SADABS; Bruker, 2000)'
_exptl_crystal_colour Yellow
_exptl_crystal_density_diffrn 1.313
_exptl_crystal_density_method 'not measured'
_exptl_crystal_description block
_exptl_crystal_F_000 1992.0
_exptl_crystal_size_max 0.23
_exptl_crystal_size_mid 0.18
_exptl_crystal_size_min 0.12
_refine_diff_density_max 1.151
_refine_diff_density_min -0.940
_refine_diff_density_rms 0.080
_refine_ls_extinction_method none
_refine_ls_goodness_of_fit_ref 1.087
_refine_ls_hydrogen_treatment constr
_refine_ls_matrix_type full
_refine_ls_number_parameters 291
_refine_ls_number_reflns 5034
_refine_ls_number_restraints 12
_refine_ls_restrained_S_all 1.088
_refine_ls_R_factor_all 0.0577
_refine_ls_R_factor_gt 0.0483
_refine_ls_shift/su_max 0.000
_refine_ls_shift/su_mean 0.000
_refine_ls_structure_factor_coef Fsqd
_refine_ls_weighting_details 'calc w=1/[\s^2^(Fo^2^)+(0.0789P)^2^+12.5789P] where P=(Fo^2^+2Fc^2^)/3'
_refine_ls_weighting_scheme calc
_refine_ls_wR_factor_gt 0.1441
_refine_ls_wR_factor_ref 0.1508
_reflns_number_gt 4082
_reflns_number_total 5034
_reflns_threshold_expression >2sigma(I)
_cod_data_source_file c4ce00058g2.cif
_cod_data_source_block ups1613shi_2_0m
_cod_depositor_comments
;
The following automatic conversions were performed:

'_symmetry_cell_setting' value 'Monoclinic' changed to 'monoclinic'
according to
/usr/data/users/saulius/crontab/automatic-downloads/rss-feeds/RSC/lib/dictionaries/cif_core.dic
dictionary named 'cif_core.dic' version 2.4.2 from 2011-04-26.

Automatic conversion script
Id: cif_fix_values 2281 2013-09-26 08:29:07Z andrius 

 Adding full bibliography for 7215287--7215291.cif.
;
_cod_original_sg_symbol_H-M 'C 2/c'
_cod_database_code 7215287

loop_
_symmetry_equiv_pos_as_xyz
'x, y, z'
'-x, y, -z+1/2'
'x+1/2, y+1/2, z'
'-x+1/2, y+1/2, -z+1/2'
'-x, -y, -z'
'x, -y, z-1/2'
'-x+1/2, -y+1/2, -z'
'x+1/2, -y+1/2, z-1/2'

loop_
_atom_site_label
_atom_site_type_symbol
_atom_site_fract_x
_atom_site_fract_y
_atom_site_fract_z
_atom_site_U_iso_or_equiv
_atom_site_adp_type
_atom_site_occupancy
_atom_site_symmetry_multiplicity
_atom_site_calc_flag
_atom_site_refinement_flags
Cd1 Cd 0.0000 0.0000 0.5000 0.04071(15) Uani 1 2 d S
C15 C 0.33228(19) -0.2747(4) 0.9089(2) 0.0634(8) Uani 1 1 d .
H15 H 0.3037 -0.2577 0.8581 0.076 Uiso 1 1 calc R
N1 N 0.05702(12) -0.0480(3) 0.63685(17) 0.0428(7) Uani 1 1 d .
C9 C 0.28934(15) -0.0613(3) 1.0204(2) 0.0460(8) Uani 1 1 d .
H9 H 0.3219 -0.0654 1.0696 0.055 Uiso 1 1 calc R
C7 C 0.19892(17) 0.0219(3) 0.9307(2) 0.0432(8) Uani 1 1 d .
H7 H 0.1693 0.0761 0.9178 0.052 Uiso 1 1 calc R
C3 C 0.14571(15) -0.0594(3) 0.79396(19) 0.0407(7) Uani 1 1 d .
C4 C 0.09441(18) 0.0034(3) 0.7744(2) 0.0512(10) Uani 1 1 d .
H4 H 0.0885 0.0436 0.8137 0.061 Uiso 1 1 calc R
C5 C 0.05198(18) 0.0066(3) 0.6966(2) 0.0508(10) Uani 1 1 d .
H5 H 0.0179 0.0495 0.6852 0.061 Uiso 1 1 calc R
C1 C 0.10537(18) -0.1107(4) 0.6559(2) 0.0587(11) Uani 1 1 d .
H1 H 0.1093 -0.1519 0.6156 0.070 Uiso 1 1 calc R
C2 C 0.15043(17) -0.1186(4) 0.7322(2) 0.0579(11) Uani 1 1 d .
H2 H 0.1836 -0.1634 0.7419 0.069 Uiso 1 1 calc R
C14 C 0.1230(2) 0.1496(6) 0.5824(3) 0.098(2) Uani 1 1 d .
H14 H 0.1232 0.1167 0.6283 0.117 Uiso 1 1 calc R
C11 C 0.32951(19) -0.2252(4) 0.9730(2) 0.0634(8) Uani 1 1 d .
C6 C 0.19515(15) -0.0598(3) 0.87569(19) 0.0407(7) Uani 1 1 d .
N3 N 0.07987(14) 0.1210(3) 0.51276(18) 0.0521(8) Uani 1 1 d .
C13 C 0.0842(2) 0.1668(4) 0.4496(2) 0.0620(11) Uani 1 1 d .
H13 H 0.0562 0.1460 0.3992 0.074 Uiso 1 1 calc R
N2 N 0.23694(12) -0.1393(3) 0.88992(17) 0.0438(7) Uani 1 1 d .
C16 C 0.25238(15) 0.1133(3) 1.0639(2) 0.0412(7) Uani 1 1 d .
C17 C 0.30600(17) 0.1330(3) 1.1305(2) 0.0511(9) Uani 1 1 d .
H17 H 0.3392 0.0888 1.1390 0.061 Uiso 1 1 calc R
C10 C 0.28293(15) -0.1391(3) 0.9618(2) 0.0435(8) Uani 1 1 d .
C8 C 0.24714(17) 0.0233(3) 1.0058(2) 0.0415(8) Uani 1 1 d .
O1 O 0.27039(15) 0.3660(3) 1.22774(18) 0.0679(8) Uani 1 1 d .
O2 O 0.36129(17) 0.2422(3) 1.2498(2) 0.0927(13) Uani 1 1 d .
C19 C 0.26127(18) 0.2841(3) 1.1719(2) 0.0493(9) Uani 1 1 d .
C21 C 0.20452(17) 0.1820(4) 1.0524(2) 0.0590(11) Uani 1 1 d .
H21 H 0.1688 0.1713 1.0078 0.071 Uiso 1 1 calc R
C20 C 0.20834(19) 0.2664(4) 1.1056(3) 0.0588(10) Uani 1 1 d .
H20 H 0.1753 0.3112 1.0968 0.071 Uiso 1 1 calc R
C18 C 0.31031(18) 0.2168(3) 1.1835(2) 0.0539(10) Uani 1 1 d .
O3 O -0.05817(18) 0.1030(3) 0.5547(3) 0.0963(12) Uani 1 1 d .
N4 N -0.05264(16) 0.2058(4) 0.5598(2) 0.0613(9) Uani 1 1 d U
C12 C 0.1274(2) 0.2425(4) 0.4537(2) 0.0622(11) Uani 1 1 d .
H12 H 0.1275 0.2721 0.4071 0.075 Uiso 1 1 calc R
C23 C 0.2210(3) 0.4328(5) 1.2209(4) 0.0885(17) Uani 1 1 d .
H23A H 0.2073 0.4749 1.1722 0.133 Uiso 1 1 calc R
H23C H 0.2328 0.4831 1.2655 0.133 Uiso 1 1 calc R
H23B H 0.1893 0.3856 1.2205 0.133 Uiso 1 1 calc R
C22 C 0.4112(3) 0.1750(6) 1.2683(4) 0.115(3) Uani 1 1 d .
H22B H 0.4018 0.0999 1.2775 0.172 Uiso 1 1 calc R
H22C H 0.4434 0.2029 1.3155 0.172 Uiso 1 1 calc R
H22A H 0.4229 0.1758 1.2247 0.172 Uiso 1 1 calc R
O5 O -0.0680(2) 0.2614(6) 0.5982(5) 0.194(4) Uani 1 1 d U
O4 O -0.0299(3) 0.2370(7) 0.5191(4) 0.174(3) Uani 1 1 d U

loop_
_atom_site_aniso_label
_atom_site_aniso_U_11
_atom_site_aniso_U_22
_atom_site_aniso_U_33
_atom_site_aniso_U_23
_atom_site_aniso_U_13
_atom_site_aniso_U_12
Cd1 0.0257(2) 0.0603(3) 0.0266(2) -0.00245(14) 0.00150(14) -0.00678(14)
C15 0.0488(16) 0.085(2) 0.0369(13) -0.0031(14) -0.0020(12) 0.0245(15)
N1 0.0300(14) 0.0537(17) 0.0334(15) -0.0015(13) 0.0021(11) -0.0021(13)
C9 0.0322(17) 0.060(2) 0.0312(16) 0.0006(15) -0.0007(13) 0.0039(16)
C7 0.0344(18) 0.049(2) 0.0350(18) 0.0008(14) 0.0032(15) 0.0046(14)
C3 0.0315(17) 0.0467(19) 0.0312(16) -0.0005(14) 0.0003(13) -0.0020(14)
C4 0.0339(19) 0.080(3) 0.0311(18) -0.0059(16) 0.0054(15) 0.0115(17)
C5 0.0307(18) 0.077(3) 0.0356(19) 0.0010(17) 0.0052(15) 0.0133(17)
C1 0.050(2) 0.069(3) 0.0375(19) -0.0174(18) -0.0009(16) 0.0116(19)
C2 0.040(2) 0.063(2) 0.046(2) -0.0128(18) -0.0062(16) 0.0169(18)
C14 0.077(3) 0.149(5) 0.040(2) 0.014(3) -0.004(2) -0.065(4)
C11 0.0488(16) 0.085(2) 0.0369(13) -0.0031(14) -0.0020(12) 0.0245(15)
C6 0.0306(16) 0.048(2) 0.0328(16) 0.0006(14) 0.0023(13) 0.0024(14)
N3 0.0403(17) 0.066(2) 0.0375(16) -0.0018(14) 0.0035(13) -0.0156(15)
C13 0.056(2) 0.075(3) 0.0340(18) -0.0068(18) -0.0014(17) -0.024(2)
N2 0.0326(15) 0.0506(17) 0.0340(14) -0.0010(12) -0.0004(12) 0.0027(12)
C16 0.0337(17) 0.0481(19) 0.0348(16) -0.0010(14) 0.0072(14) -0.0047(14)
C17 0.044(2) 0.054(2) 0.0406(19) -0.0031(16) 0.0024(16) 0.0004(17)
C10 0.0324(17) 0.053(2) 0.0337(16) 0.0019(14) 0.0020(14) 0.0021(15)
C8 0.0344(18) 0.0470(19) 0.0349(17) 0.0016(14) 0.0062(14) -0.0029(14)
O1 0.081(2) 0.0648(18) 0.0527(16) -0.0179(14) 0.0222(15) -0.0058(16)
O2 0.076(2) 0.090(2) 0.064(2) -0.0323(18) -0.0197(17) 0.0108(19)
C19 0.059(2) 0.049(2) 0.0400(19) -0.0055(16) 0.0217(17) -0.0081(18)
C21 0.038(2) 0.078(3) 0.050(2) -0.019(2) 0.0076(17) -0.0013(19)
C20 0.048(2) 0.067(3) 0.059(2) -0.015(2) 0.0202(19) 0.0039(19)
C18 0.052(2) 0.050(2) 0.0405(19) -0.0046(16) -0.0001(17) -0.0071(18)
O3 0.077(3) 0.080(3) 0.099(3) 0.005(2) 0.004(2) 0.007(2)
N4 0.0431(19) 0.070(2) 0.058(2) -0.0211(18) 0.0091(16) -0.0046(17)
C12 0.063(3) 0.067(3) 0.0381(19) 0.0011(18) 0.0026(18) -0.021(2)
C23 0.098(4) 0.082(4) 0.106(4) -0.036(3) 0.063(4) -0.011(3)
C22 0.069(3) 0.114(5) 0.092(4) -0.035(4) -0.035(3) 0.013(3)
O5 0.102(4) 0.238(7) 0.240(7) -0.177(6) 0.067(4) -0.018(4)
O4 0.167(6) 0.243(8) 0.139(5) -0.038(5) 0.090(5) -0.085(6)

loop_
_atom_type_symbol
_atom_type_description
_atom_type_scat_dispersion_real
_atom_type_scat_dispersion_imag
_atom_type_scat_source
C C 0.0033 0.0016 'International Tables Vol C Tables 4.2.6.8 and 6.1.1.4'
H H 0.0000 0.0000 'International Tables Vol C Tables 4.2.6.8 and 6.1.1.4'
N N 0.0061 0.0033 'International Tables Vol C Tables 4.2.6.8 and 6.1.1.4'
O O 0.0106 0.0060 'International Tables Vol C Tables 4.2.6.8 and 6.1.1.4'
Cd Cd -0.8075 1.2024 'International Tables Vol C Tables 4.2.6.8 and 6.1.1.4'
Cl Cl 0.1484 0.1585 'International Tables Vol C Tables 4.2.6.8 and 6.1.1.4'

loop_
_geom_angle_atom_site_label_1
_geom_angle_atom_site_label_2
_geom_angle_atom_site_label_3
_geom_angle
_geom_angle_site_symmetry_1
_geom_angle_site_symmetry_3
N3 Cd1 N3 180.0 . 5_556
N3 Cd1 N1 86.77(10) . .
N3 Cd1 N1 93.23(10) 5_556 .
N3 Cd1 N1 93.24(10) . 5_556
N3 Cd1 N1 86.77(10) 5_556 5_556
N1 Cd1 N1 180.0 . 5_556
N3 Cd1 O3 104.96(13) . .
N3 Cd1 O3 75.04(13) 5_556 .
N1 Cd1 O3 82.61(12) . .
N1 Cd1 O3 97.39(12) 5_556 .
N3 Cd1 O3 75.04(13) . 5_556
N3 Cd1 O3 104.96(13) 5_556 5_556
N1 Cd1 O3 97.39(12) . 5_556
N1 Cd1 O3 82.61(12) 5_556 5_556
O3 Cd1 O3 180.00(16) . 5_556
C11 C15 C14 121.0(4) . 4_546
C11 C15 H15 119.5 . .
C14 C15 H15 119.5 4_546 .
C1 N1 C5 116.2(3) . .
C1 N1 Cd1 119.0(2) . .
C5 N1 Cd1 122.6(2) . .
C10 C9 C8 120.3(3) . .
C10 C9 H9 119.9 . .
C8 C9 H9 119.9 . .
C6 C7 C8 120.2(3) . .
C6 C7 H7 119.9 . .
C8 C7 H7 119.9 . .
C4 C3 C2 116.3(3) . .
C4 C3 C6 122.6(3) . .
C2 C3 C6 121.0(3) . .
C5 C4 C3 120.0(3) . .
C5 C4 H4 120.0 . .
C3 C4 H4 120.0 . .
N1 C5 C4 123.8(3) . .
N1 C5 H5 118.1 . .
C4 C5 H5 118.1 . .
N1 C1 C2 124.0(4) . .
N1 C1 H1 118.0 . .
C2 C1 H1 118.0 . .
C1 C2 C3 119.6(3) . .
C1 C2 H2 120.2 . .
C3 C2 H2 120.2 . .
N3 C14 C15 124.0(4) . 4_556
N3 C14 H14 118.0 . .
C15 C14 H14 118.0 4_556 .
C15 C11 C12 115.9(4) . 4_546
C15 C11 C10 119.9(3) . .
C12 C11 C10 124.2(4) 4_546 .
N2 C6 C7 123.0(3) . .
N2 C6 C3 115.9(3) . .
C7 C6 C3 121.0(3) . .
C14 N3 C13 114.7(4) . .
C14 N3 Cd1 123.4(3) . .
C13 N3 Cd1 121.9(2) . .
N3 C13 C12 124.3(3) . .
N3 C13 H13 117.8 . .
C12 C13 H13 117.8 . .
C10 N2 C6 117.1(3) . .
C21 C16 C17 117.9(3) . .
C21 C16 C8 120.6(3) . .
C17 C16 C8 121.5(3) . .
C18 C17 C16 120.9(4) . .
C18 C17 H17 119.6 . .
C16 C17 H17 119.6 . .
N2 C10 C9 123.3(3) . .
N2 C10 C11 114.9(3) . .
C9 C10 C11 121.7(3) . .
C9 C8 C7 116.1(3) . .
C9 C8 C16 123.6(3) . .
C7 C8 C16 120.3(3) . .
C19 O1 C23 118.1(4) . .
C18 O2 C22 118.6(4) . .
O1 C19 C20 125.0(4) . .
O1 C19 C18 115.9(3) . .
C20 C19 C18 119.1(3) . .
C16 C21 C20 121.6(4) . .
C16 C21 H21 119.2 . .
C20 C21 H21 119.2 . .
C19 C20 C21 120.0(4) . .
C19 C20 H20 120.0 . .
C21 C20 H20 120.0 . .
O2 C18 C17 124.5(4) . .
O2 C18 C19 115.0(4) . .
C17 C18 C19 120.5(3) . .
N4 O3 Cd1 118.4(4) . .
O5 N4 O4 125.5(7) . .
O5 N4 O3 124.8(6) . .
O4 N4 O3 109.7(6) . .
C13 C12 C11 120.0(4) . 4_556
C13 C12 H12 120.0 . .
C11 C12 H12 120.0 4_556 .
O1 C23 H23A 109.5 . .
O1 C23 H23C 109.5 . .
H23A C23 H23C 109.5 . .
O1 C23 H23B 109.5 . .
H23A C23 H23B 109.5 . .
H23C C23 H23B 109.5 . .
O2 C22 H22B 109.5 . .
O2 C22 H22C 109.5 . .
H22B C22 H22C 109.5 . .
O2 C22 H22A 109.5 . .
H22B C22 H22A 109.5 . .
H22C C22 H22A 109.5 . .

loop_
_geom_bond_atom_site_label_1
_geom_bond_atom_site_label_2
_geom_bond_distance
_geom_bond_site_symmetry_2
Cd1 N3 2.373(3) .
Cd1 N3 2.373(3) 5_556
Cd1 N1 2.391(3) .
Cd1 N1 2.391(3) 5_556
Cd1 O3 2.406(5) .
Cd1 O3 2.406(5) 5_556
C15 C11 1.348(6) .
C15 C14 1.381(6) 4_546
C15 H15 0.9300 .
N1 C1 1.324(5) .
N1 C5 1.330(5) .
C9 C10 1.384(5) .
C9 C8 1.393(5) .
C9 H9 0.9300 .
C7 C6 1.384(5) .
C7 C8 1.399(5) .
C7 H7 0.9300 .
C3 C4 1.382(5) .
C3 C2 1.387(5) .
C3 C6 1.491(4) .
C4 C5 1.379(5) .
C4 H4 0.9300 .
C5 H5 0.9300 .
C1 C2 1.385(5) .
C1 H1 0.9300 .
C2 H2 0.9300 .
C14 N3 1.326(5) .
C14 C15 1.381(6) 4_556
C14 H14 0.9300 .
C11 C12 1.382(5) 4_546
C11 C10 1.491(5) .
C6 N2 1.344(4) .
N3 C13 1.331(5) .
C13 C12 1.374(6) .
C13 H13 0.9300 .
N2 C10 1.337(4) .
C16 C21 1.378(5) .
C16 C17 1.399(5) .
C16 C8 1.486(5) .
C17 C18 1.373(5) .
C17 H17 0.9300 .
O1 C19 1.370(4) .
O1 C23 1.416(6) .
O2 C18 1.372(5) .
O2 C22 1.386(7) .
C19 C20 1.382(6) .
C19 C18 1.391(6) .
C21 C20 1.384(6) .
C21 H21 0.9300 .
C20 H20 0.9300 .
O3 N4 1.236(5) .
N4 O5 1.145(6) .
N4 O4 1.166(6) .
C12 C11 1.382(5) 4_556
C12 H12 0.9300 .
C23 H23A 0.9600 .
C23 H23C 0.9600 .
C23 H23B 0.9600 .
C22 H22B 0.9600 .
C22 H22C 0.9600 .
C22 H22A 0.9600 .

loop_
_geom_torsion_atom_site_label_1
_geom_torsion_atom_site_label_2
_geom_torsion_atom_site_label_3
_geom_torsion_atom_site_label_4
_geom_torsion
_geom_torsion_site_symmetry_1
_geom_torsion_site_symmetry_4
N3 Cd1 N1 C1 107.9(3) 5_556 .
O3 Cd1 N1 C1 -177.6(3) . .
O3 Cd1 N1 C1 2.4(3) 5_556 .
N3 Cd1 N1 C5 90.5(3) . .
N3 Cd1 N1 C5 -89.5(3) 5_556 .
O3 Cd1 N1 C5 -15.1(3) . .
O3 Cd1 N1 C5 164.9(3) 5_556 .
C2 C3 C4 C5 -1.4(6) . .
C6 C3 C4 C5 175.6(4) . .
C1 N1 C5 C4 2.0(6) . .
Cd1 N1 C5 C4 -161.0(3) . .
C3 C4 C5 N1 -0.1(7) . .
C5 N1 C1 C2 -2.3(7) . .
Cd1 N1 C1 C2 161.4(4) . .
N1 C1 C2 C3 0.8(7) . .
C4 C3 C2 C1 1.1(6) . .
C6 C3 C2 C1 -175.9(4) . .
C14 C15 C11 C12 -1.8(8) 4_546 4_546
C14 C15 C11 C10 176.5(5) 4_546 .
C8 C7 C6 N2 -1.3(6) . .
C8 C7 C6 C3 -176.9(3) . .
C4 C3 C6 N2 168.3(4) . .
C2 C3 C6 N2 -14.9(5) . .
C4 C3 C6 C7 -15.8(6) . .
C2 C3 C6 C7 161.0(4) . .
C15 C14 N3 C13 3.4(9) 4_556 .
C15 C14 N3 Cd1 -175.9(5) 4_556 .
N1 Cd1 N3 C14 -13.6(5) . .
N1 Cd1 N3 C14 166.4(5) 5_556 .
O3 Cd1 N3 C14 67.9(5) . .
O3 Cd1 N3 C14 -112.1(5) 5_556 .
N1 Cd1 N3 C13 167.2(4) . .
N1 Cd1 N3 C13 -12.8(4) 5_556 .
O3 Cd1 N3 C13 -111.3(4) . .
O3 Cd1 N3 C13 68.7(4) 5_556 .
C14 N3 C13 C12 -3.4(8) . .
Cd1 N3 C13 C12 175.9(4) . .
C7 C6 N2 C10 1.8(5) . .
C3 C6 N2 C10 177.6(3) . .
C21 C16 C17 C18 1.3(6) . .
C8 C16 C17 C18 179.8(4) . .
C6 N2 C10 C9 -0.7(5) . .
C6 N2 C10 C11 -177.0(4) . .
C8 C9 C10 N2 -0.8(6) . .
C8 C9 C10 C11 175.2(4) . .
C15 C11 C10 N2 17.9(6) . .
C12 C11 C10 N2 -164.0(5) 4_546 .
C15 C11 C10 C9 -158.5(5) . .
C12 C11 C10 C9 19.7(7) 4_546 .
C10 C9 C8 C7 1.3(6) . .
C10 C9 C8 C16 -176.7(4) . .
C6 C7 C8 C9 -0.3(6) . .
C6 C7 C8 C16 177.8(3) . .
C21 C16 C8 C9 -168.0(4) . .
C17 C16 C8 C9 13.5(6) . .
C21 C16 C8 C7 14.0(6) . .
C17 C16 C8 C7 -164.4(4) . .
C23 O1 C19 C20 4.9(6) . .
C23 O1 C19 C18 -176.6(4) . .
C17 C16 C21 C20 -1.5(6) . .
C8 C16 C21 C20 -180.0(4) . .
O1 C19 C20 C21 179.0(4) . .
C18 C19 C20 C21 0.5(6) . .
C16 C21 C20 C19 0.6(7) . .
C22 O2 C18 C17 -4.4(8) . .
C22 O2 C18 C19 176.3(6) . .
C16 C17 C18 O2 -179.4(4) . .
C16 C17 C18 C19 -0.2(6) . .
O1 C19 C18 O2 0.0(6) . .
C20 C19 C18 O2 178.5(4) . .
O1 C19 C18 C17 -179.3(4) . .
C20 C19 C18 C17 -0.7(6) . .
N3 Cd1 O3 N4 20.2(4) . .
N3 Cd1 O3 N4 -159.8(4) 5_556 .
N1 Cd1 O3 N4 104.8(3) . .
N1 Cd1 O3 N4 -75.2(3) 5_556 .
Cd1 O3 N4 O5 -163.7(5) . .
Cd1 O3 N4 O4 16.8(6) . .
N3 C13 C12 C11 0.9(8) . 4_556
